data_7230119
loop_
_publ_author_name
'Kennedy, Stuart R.'
'Jones, Christopher D.'
'Yufit, Dmitry S.'
'Nicholson, Catherine E.'
'Cooper, Sharon J.'
'Steed, Jonathan W.'

_publ_section_title
;
 Tailored supramolecular gel and microemulsion crystallization strategies
 -- is isoniazid really monomorphic?
;
_journal_issue 10
_journal_name_full CrystEngComm
_journal_page_first 1390
_journal_paper_doi 10.1039/C8CE00066B
_journal_volume 20
_journal_year 2018
_chemical_formula_moiety 'C26 H30 N8 O4, C7 H9 N'
_chemical_formula_sum 'C33 H39 N9 O4'
_chemical_formula_weight 625.73
_space_group_crystal_system triclinic
_space_group_IT_number 2
_space_group_name_Hall '-P 1'
_space_group_name_H-M_alt 'P -1'
_symmetry_space_group_name_Hall '-P 1'
_symmetry_space_group_name_H-M 'P -1'
_atom_sites_solution_hydrogens mixed
_atom_sites_solution_primary iterative
_audit_creation_date 2017-11-24
_audit_creation_method
;
Olex2 1.2-beta
(compiled 2017.08.10 svn.r3458 for OlexSys, GUI svn.r5381)
;
_audit_update_record
;
2018-01-15 deposited with the CCDC.
2018-02-12 downloaded from the CCDC.
;
_cell_angle_alpha 84.489(4)
_cell_angle_beta 67.608(5)
_cell_angle_gamma 82.921(4)
_cell_formula_units_Z 4
_cell_length_a 13.3968(8)
_cell_length_b 16.0797(6)
_cell_length_c 16.7219(8)
_cell_measurement_reflns_used 13063
_cell_measurement_temperature 100(2)
_cell_measurement_theta_max 31.4530
_cell_measurement_theta_min 1.6090
_cell_volume 3300.4(3)
_computing_cell_refinement 'CrysAlisPro 1.171.38.43 (Rigaku OD, 2015)'
_computing_data_collection 'CrysAlisPro 1.171.38.43 (Rigaku OD, 2015)'
_computing_data_reduction 'CrysAlisPro 1.171.38.43 (Rigaku OD, 2015)'
_computing_molecular_graphics 'Olex2 (Dolomanov et al., 2009)'
_computing_publication_material 'Olex2 (Dolomanov et al., 2009)'
_computing_structure_refinement 'ShelXL (Sheldrick, 2015)'
_computing_structure_solution
;
Superflip (Palatinus & Chapuis, 2007;Palatinus & van der Lee, 2008;
Palatinus et al., 2012)
;
_diffrn_ambient_temperature 100.0
_diffrn_detector 'CCD area detector'
_diffrn_detector_area_resol_mean 0.0350
_diffrn_detector_type 'Rigaku Saturn724+'
_diffrn_measured_fraction_theta_full 0.958
_diffrn_measured_fraction_theta_max 0.921
_diffrn_measurement_device 'CrystalLogic Kappa (4 circle)'
_diffrn_measurement_device_type 'Kappa Rigaku Saturn724+'
_diffrn_measurement_method 'omega rotation'
_diffrn_radiation_collimation '0.3 x 1.5 Double Pinhole'
_diffrn_radiation_monochromator 'Synchrotron '
_diffrn_radiation_probe x-ray
_diffrn_radiation_wavelength 0.6889
_diffrn_reflns_av_R_equivalents 0.0535
_diffrn_reflns_av_unetI/netI 0.0697
_diffrn_reflns_Laue_measured_fraction_full 0.958
_diffrn_reflns_Laue_measured_fraction_max 0.921
_diffrn_reflns_limit_h_max 18
_diffrn_reflns_limit_h_min -18
_diffrn_reflns_limit_k_max 22
_diffrn_reflns_limit_k_min -22
_diffrn_reflns_limit_l_max 20
_diffrn_reflns_limit_l_min -23
_diffrn_reflns_number 37133
_diffrn_reflns_point_group_measured_fraction_full 0.958
_diffrn_reflns_point_group_measured_fraction_max 0.921
_diffrn_reflns_theta_full 24.415
_diffrn_reflns_theta_max 28.998
_diffrn_reflns_theta_min 1.827
_diffrn_source Synchrotron
_diffrn_source_type 'Undulator, I19, DLS, RAL'
_diffrn_standards_number 0
_exptl_absorpt_correction_T_max 1.00000
_exptl_absorpt_correction_T_min 0.12845
_exptl_absorpt_correction_type multi-scan
_exptl_absorpt_process_details
;
CrysAlisPro 1.171.38.43 (Rigaku Oxford Diffraction, 2015)
Empirical absorption correction using spherical harmonics,
 implemented in SCALE3 ABSPACK scaling algorithm.
;
_exptl_crystal_colour 'clear colourless'
_exptl_crystal_colour_lustre clear
_exptl_crystal_colour_primary colourless
_exptl_crystal_density_diffrn 1.259
_exptl_crystal_description plank
_exptl_crystal_F_000 1328
_exptl_crystal_size_max 0.15
_exptl_crystal_size_mid 0.05
_exptl_crystal_size_min 0.01
_refine_diff_density_max 0.947
_refine_diff_density_min -0.561
_refine_diff_density_rms 0.059
_refine_ls_extinction_method none
_refine_ls_goodness_of_fit_ref 1.035
_refine_ls_hydrogen_treatment mixed
_refine_ls_matrix_type full
_refine_ls_number_parameters 842
_refine_ls_number_reflns 17743
_refine_ls_number_restraints 0
_refine_ls_restrained_S_all 1.035
_refine_ls_R_factor_all 0.0900
_refine_ls_R_factor_gt 0.0603
_refine_ls_shift/su_max 0.000
_refine_ls_shift/su_mean 0.000
_refine_ls_structure_factor_coef Fsqd
_refine_ls_weighting_details 'w=1/[\s^2^(Fo^2^)+(0.0960P)^2^+0.3100P] where P=(Fo^2^+2Fc^2^)/3'
_refine_ls_weighting_scheme calc
_refine_ls_wR_factor_gt 0.1502
_refine_ls_wR_factor_ref 0.1669
_reflns_Friedel_coverage 0.000
_reflns_number_gt 12650
_reflns_number_total 17743
_reflns_threshold_expression 'I > 2\s(I)'
_cod_data_source_file c8ce00066b2.cif
_cod_data_source_block 2etpyd
_cod_depositor_comments 'Adding full bibliography for 7230114--7230119.cif.'
_cod_original_cell_volume 3300.5(3)
_cod_database_code 7230119
_shelx_shelxl_version_number 2017/1
_shelx_space_group_comment
;
The symmetry employed for this shelxl refinement is uniquely defined
by the following loop, which should always be used as a source of
symmetry information in preference to the above space-group names.
They are only intended as comments.
;
_shelx_estimated_absorpt_t_max 0.999
_shelx_estimated_absorpt_t_min 0.988
_oxdiff_exptl_absorpt_empirical_full_min 0.301
_oxdiff_exptl_absorpt_empirical_full_max 4.691
_oxdiff_exptl_absorpt_empirical_details
;
Empirical correction (ABSPACK) includes:
- Absorption correction using spherical harmonics
- Frame scaling
- Detector area scaling
;
_olex2_refinement_description
;
1. Fixed Uiso
 At 1.2 times of:
  All C(H) groups, All C(H,H) groups, All N(H) groups
 At 1.5 times of:
  All C(H,H,H) groups
2.a Riding coordinates:
 N2(H2), N3(H3), N4(H4), N5(H5), N6(H6), N7(H7), N2A(H2AA), N3A(H3A),
 N4A(H4AA), N5A(H5AA), N6A(H6A), N7A(H7A)
2.b Secondary CH2 refined with riding coordinates:
 C32(H32A,H32B), C39(H39A,H39B)
2.c Aromatic/amide H refined with riding coordinates:
 C1(H1), C2(H2A), C4(H4A), C5(H5A), C12(H12), C13(H13), C14(H14), C16(H16),
 C23(H23), C24(H24), C25(H25), C26(H26), C1A(H1A), C2A(H2AB), C4A(H4AB),
 C5A(H5AB), C12A(H12A), C13A(H13A), C14A(H14A), C16A(H16A), C23A(H23A),
 C24A(H24A), C25A(H25A), C26A(H26A), C27(H27), C28(H28), C30(H30), C31(H31),
 C34(H34), C35(H35), C37(H37), C38(H38)
2.d Idealised Me refined as rotating group:
 C9(H9A,H9B,H9C), C10(H10A,H10B,H10C), C18(H18A,H18B,H18C), C19(H19A,H19B,
 H19C), C9A(H9AA,H9AB,H9AC), C10A(H10D,H10E,H10F), C18A(H18D,H18E,H18F),
 C19A(H19D,H19E,H19F), C33(H33A,H33B,H33C), C40(H40A,H40B,H40C)
;
_olex2_submission_special_instructions 'No special instructions were received'

loop_
_space_group_symop_operation_xyz
'x, y, z'
'-x, -y, -z'

loop_
_atom_site_label
_atom_site_type_symbol
_atom_site_fract_x
_atom_site_fract_y
_atom_site_fract_z
_atom_site_U_iso_or_equiv
_atom_site_adp_type
_atom_site_occupancy
_atom_site_site_symmetry_order
_atom_site_calc_flag
_atom_site_refinement_flags_posn
O1 O 0.91808(10) 0.02308(7) 0.21479(8) 0.0238(3) Uani 1 1 d .
O2 O 0.78509(9) -0.08881(7) 0.37438(8) 0.0230(3) Uani 1 1 d .
O3 O 0.83464(9) 0.29141(6) 0.32135(8) 0.0203(2) Uani 1 1 d .
O4 O 0.61120(10) 0.17456(7) 0.31904(9) 0.0283(3) Uani 1 1 d .
N1 N 1.09267(11) -0.14206(8) -0.05235(10) 0.0218(3) Uani 1 1 d .
N2 N 0.77484(11) -0.04074(8) 0.21628(9) 0.0195(3) Uani 1 1 d .
H2 H 0.746495 -0.081011 0.201341 0.023 Uiso 1 1 d R
N3 N 0.70495(11) -0.00312(8) 0.29233(10) 0.0214(3) Uani 1 1 d .
H3 H 0.684841 0.047508 0.283247 0.026 Uiso 1 1 d R
N4 N 0.66816(11) 0.02715(8) 0.43211(9) 0.0208(3) Uani 1 1 d .
H4 H 0.637260 0.073131 0.412864 0.025 Uiso 1 1 d R
N5 N 0.95801(10) 0.18342(7) 0.25157(9) 0.0168(3) Uani 1 1 d .
H5 H 0.959175 0.138297 0.224199 0.017(4) Uiso 1 1 d R
N6 N 0.80990(11) 0.22364(9) 0.21602(10) 0.0235(3) Uani 1 1 d .
H6 H 0.842067 0.198059 0.164319 0.030(6) Uiso 1 1 d R
N7 N 0.71311(10) 0.27225(8) 0.22562(9) 0.0191(3) Uani 1 1 d .
H7 H 0.715594 0.319708 0.201578 0.026(5) Uiso 1 1 d R
N8 N 0.32035(13) 0.39268(11) 0.29233(12) 0.0368(4) Uani 1 1 d .
C1 C 1.12898(13) -0.09693(9) -0.00660(12) 0.0219(3) Uani 1 1 d .
H1 H 1.204291 -0.090176 -0.027857 0.026 Uiso 1 1 calc R
C2 C 1.06248(12) -0.05990(9) 0.06965(11) 0.0199(3) Uani 1 1 d .
H2A H 1.091724 -0.028345 0.099324 0.024 Uiso 1 1 calc R
C3 C 0.95161(12) -0.06990(9) 0.10203(11) 0.0176(3) Uani 1 1 d .
C4 C 0.91252(13) -0.11696(9) 0.05583(11) 0.0202(3) Uani 1 1 d .
H4A H 0.837692 -0.125144 0.075945 0.024 Uiso 1 1 calc R
C5 C 0.98552(13) -0.15140(9) -0.02002(12) 0.0219(3) Uani 1 1 d .
H5A H 0.958482 -0.183376 -0.050932 0.026 Uiso 1 1 calc R
C6 C 0.88095(13) -0.02555(9) 0.18272(11) 0.0182(3) Uani 1 1 d .
C7 C 0.72578(12) -0.02562(9) 0.36734(11) 0.0195(3) Uani 1 1 d .
C8 C 0.68609(14) 0.03074(10) 0.51358(12) 0.0232(3) Uani 1 1 d .
C9 C 0.67627(17) -0.05626(11) 0.56215(13) 0.0322(4) Uani 1 1 d .
H9A H 0.608181 -0.077245 0.567638 0.048 Uiso 1 1 calc GR
H9B H 0.676919 -0.051488 0.619928 0.048 Uiso 1 1 calc GR
H9C H 0.737468 -0.095317 0.529722 0.048 Uiso 1 1 calc GR
C10 C 0.59282(15) 0.09246(12) 0.56795(14) 0.0327(4) Uani 1 1 d .
H10A H 0.595925 0.147244 0.536315 0.049 Uiso 1 1 calc GR
H10B H 0.599996 0.098492 0.623235 0.049 Uiso 1 1 calc GR
H10C H 0.523239 0.070889 0.578886 0.049 Uiso 1 1 calc GR
C11 C 0.79547(14) 0.06527(9) 0.49704(12) 0.0226(3) Uani 1 1 d .
C12 C 0.83466(16) 0.06438(11) 0.56386(13) 0.0284(4) Uani 1 1 d .
H12 H 0.794877 0.040846 0.619727 0.034 Uiso 1 1 calc R
C13 C 0.93164(16) 0.09787(11) 0.54861(13) 0.0310(4) Uani 1 1 d .
H13 H 0.958556 0.095235 0.593869 0.037 Uiso 1 1 calc R
C14 C 0.98972(14) 0.13507(10) 0.46842(12) 0.0260(4) Uani 1 1 d .
H14 H 1.055163 0.158416 0.459506 0.031 Uiso 1 1 calc R
C15 C 0.95190(13) 0.13824(9) 0.40045(11) 0.0204(3) Uani 1 1 d .
C16 C 0.85518(13) 0.10258(9) 0.41663(11) 0.0199(3) Uani 1 1 d .
H16 H 0.829162 0.103865 0.370983 0.024 Uiso 1 1 calc R
C17 C 1.02037(12) 0.17226(9) 0.30907(11) 0.0191(3) Uani 1 1 d .
C18 C 1.06761(14) 0.25503(10) 0.30941(13) 0.0268(4) Uani 1 1 d .
H18A H 1.111257 0.273117 0.249876 0.040 Uiso 1 1 calc GR
H18B H 1.113320 0.246156 0.343922 0.040 Uiso 1 1 calc GR
H18C H 1.008222 0.298355 0.334645 0.040 Uiso 1 1 calc GR
C19 C 1.11434(13) 0.10508(11) 0.26709(13) 0.0266(4) Uani 1 1 d .
H19A H 1.084761 0.052889 0.265020 0.040 Uiso 1 1 calc GR
H19B H 1.160173 0.094764 0.301466 0.040 Uiso 1 1 calc GR
H19C H 1.157749 0.124912 0.208137 0.040 Uiso 1 1 calc GR
C20 C 0.86576(12) 0.23683(9) 0.26722(11) 0.0169(3) Uani 1 1 d .
C21 C 0.61787(12) 0.24267(9) 0.27706(11) 0.0189(3) Uani 1 1 d .
C22 C 0.51664(12) 0.29761(9) 0.27993(11) 0.0190(3) Uani 1 1 d .
C23 C 0.51549(13) 0.36652(10) 0.22304(12) 0.0224(3) Uani 1 1 d .
H23 H 0.580807 0.382509 0.178980 0.027 Uiso 1 1 calc R
C24 C 0.41585(15) 0.41169(11) 0.23227(13) 0.0305(4) Uani 1 1 d .
H24 H 0.415885 0.458886 0.193456 0.037 Uiso 1 1 calc R
C25 C 0.32315(15) 0.32648(13) 0.34646(14) 0.0350(4) Uani 1 1 d .
H25 H 0.256442 0.312053 0.389756 0.042 Uiso 1 1 calc R
C26 C 0.41767(13) 0.27711(11) 0.34360(13) 0.0263(4) Uani 1 1 d .
H26 H 0.414971 0.230716 0.383844 0.032 Uiso 1 1 calc R
O1A O 0.39779(9) 0.45370(6) 0.71296(8) 0.0225(3) Uani 1 1 d .
O2A O 0.24632(9) 0.57290(7) 0.87523(8) 0.0220(2) Uani 1 1 d .
O3A O 0.32506(9) 0.17392(7) 0.81411(8) 0.0203(2) Uani 1 1 d .
O4A O 0.13668(9) 0.32851(7) 0.82028(8) 0.0228(2) Uani 1 1 d .
N1A N 0.59432(11) 0.63799(8) 0.45539(10) 0.0220(3) Uani 1 1 d .
N2A N 0.26030(10) 0.55099(8) 0.71256(9) 0.0183(3) Uani 1 1 d .
H2AA H 0.235076 0.601415 0.697104 0.022 Uiso 1 1 d R
N3A N 0.18658(10) 0.51029(8) 0.78513(9) 0.0188(3) Uani 1 1 d .
H3A H 0.175742 0.458784 0.773167 0.023 Uiso 1 1 d R
N4A N 0.15062(10) 0.45666(7) 0.92493(9) 0.0174(3) Uani 1 1 d .
H4AA H 0.132340 0.412843 0.900557 0.021 Uiso 1 1 d R
N5A N 0.44022(10) 0.27592(7) 0.74008(9) 0.0168(3) Uani 1 1 d .
H5AA H 0.429214 0.324148 0.720401 0.020 Uiso 1 1 d R
N6A N 0.30685(10) 0.24832(8) 0.69544(9) 0.0193(3) Uani 1 1 d .
H6A H 0.322991 0.291551 0.662655 0.023 Uiso 1 1 d R
N7A N 0.19938(10) 0.23049(8) 0.71902(9) 0.0181(3) Uani 1 1 d .
H7A H 0.188284 0.183647 0.696583 0.022 Uiso 1 1 d R
N8A N -0.21223(11) 0.22128(10) 0.84553(11) 0.0287(3) Uani 1 1 d .
C1A C 0.48971(13) 0.66925(9) 0.48690(12) 0.0218(3) Uani 1 1 d .
H1A H 0.468385 0.717270 0.457323 0.026 Uiso 1 1 calc R
C2A C 0.41079(13) 0.63569(9) 0.56007(11) 0.0195(3) Uani 1 1 d .
H2AB H 0.337929 0.660281 0.579962 0.023 Uiso 1 1 calc R
C3A C 0.44183(12) 0.56445(9) 0.60369(11) 0.0164(3) Uani 1 1 d .
C4A C 0.55081(12) 0.53245(9) 0.57191(11) 0.0188(3) Uani 1 1 d .
H4AB H 0.574978 0.484988 0.600488 0.023 Uiso 1 1 calc R
C5A C 0.62336(13) 0.57050(9) 0.49833(11) 0.0207(3) Uani 1 1 d .
H5AB H 0.697030 0.547776 0.477343 0.025 Uiso 1 1 calc R
C6A C 0.36525(12) 0.51858(9) 0.68118(11) 0.0172(3) Uani 1 1 d .
C7A C 0.19992(11) 0.51568(9) 0.86316(11) 0.0173(3) Uani 1 1 d .
C8A C 0.17826(12) 0.43332(9) 1.00270(11) 0.0190(3) Uani 1 1 d .
C9A C 0.14423(14) 0.50681(10) 1.06261(12) 0.0250(4) Uani 1 1 d .
H9AA H 0.189100 0.552890 1.034230 0.037 Uiso 1 1 calc GR
H9AB H 0.154054 0.488310 1.116935 0.037 Uiso 1 1 calc GR
H9AC H 0.067821 0.526172 1.074938 0.037 Uiso 1 1 calc GR
C10A C 0.11060(14) 0.35930(10) 1.04863(12) 0.0262(4) Uani 1 1 d .
H10D H 0.033239 0.378357 1.066658 0.039 Uiso 1 1 calc GR
H10E H 0.127172 0.338516 1.099663 0.039 Uiso 1 1 calc GR
H10F H 0.128492 0.314079 1.008698 0.039 Uiso 1 1 calc GR
C11A C 0.29979(12) 0.40208(9) 0.97441(11) 0.0190(3) Uani 1 1 d .
C12A C 0.36279(14) 0.41782(11) 1.02047(13) 0.0259(4) Uani 1 1 d .
H12A H 0.331907 0.450552 1.069971 0.031 Uiso 1 1 calc R
C13A C 0.47197(15) 0.38499(12) 0.99321(14) 0.0303(4) Uani 1 1 d .
H13A H 0.514477 0.395480 1.024833 0.036 Uiso 1 1 calc R
C14A C 0.51862(13) 0.33747(10) 0.92074(13) 0.0253(4) Uani 1 1 d .
H14A H 0.592433 0.315440 0.903475 0.030 Uiso 1 1 calc R
C15A C 0.45718(12) 0.32170(9) 0.87266(11) 0.0187(3) Uani 1 1 d .
C16A C 0.34821(12) 0.35409(9) 0.90131(11) 0.0178(3) Uani 1 1 d .
H16A H 0.305486 0.343135 0.870039 0.021 Uiso 1 1 calc R
C17A C 0.51117(11) 0.27225(9) 0.79030(11) 0.0174(3) Uani 1 1 d .
C18A C 0.54601(13) 0.18094(9) 0.81213(12) 0.0219(3) Uani 1 1 d .
H18D H 0.482445 0.153974 0.851965 0.033 Uiso 1 1 calc GR
H18E H 0.599097 0.180205 0.839506 0.033 Uiso 1 1 calc GR
H18F H 0.578706 0.150454 0.758815 0.033 Uiso 1 1 calc GR
C19A C 0.61220(12) 0.31428(10) 0.72859(12) 0.0241(4) Uani 1 1 d .
H19D H 0.645644 0.283726 0.675360 0.036 Uiso 1 1 calc GR
H19E H 0.664399 0.313257 0.756871 0.036 Uiso 1 1 calc GR
H19F H 0.590737 0.372559 0.714352 0.036 Uiso 1 1 calc GR
C20A C 0.35486(11) 0.22955(9) 0.75615(11) 0.0165(3) Uani 1 1 d .
C21A C 0.11923(12) 0.27441(8) 0.78072(11) 0.0172(3) Uani 1 1 d .
C22A C 0.00501(12) 0.25365(9) 0.79987(11) 0.0180(3) Uani 1 1 d .
C23A C -0.07540(12) 0.28300(9) 0.87569(12) 0.0213(3) Uani 1 1 d .
H23A H -0.058173 0.314504 0.913162 0.026 Uiso 1 1 calc R
C24A C -0.18209(13) 0.26511(10) 0.89550(13) 0.0256(4) Uani 1 1 d .
H24A H -0.236399 0.285211 0.947429 0.031 Uiso 1 1 calc R
C25A C -0.13381(14) 0.19357(11) 0.77256(13) 0.0275(4) Uani 1 1 d .
H25A H -0.153681 0.162587 0.736217 0.033 Uiso 1 1 calc R
C26A C -0.02449(13) 0.20757(10) 0.74674(12) 0.0233(3) Uani 1 1 d .
H26A H 0.028164 0.186391 0.694628 0.028 Uiso 1 1 calc R
N9 N 0.28541(13) 0.04907(10) 0.03008(12) 0.0333(4) Uani 1 1 d .
C27 C 0.32727(15) 0.00120(11) 0.08184(14) 0.0323(4) Uani 1 1 d .
H27 H 0.315775 -0.056652 0.090419 0.039 Uiso 1 1 calc R
C28 C 0.38615(17) 0.03066(11) 0.12357(15) 0.0364(5) Uani 1 1 d .
H28 H 0.415388 -0.006671 0.158436 0.044 Uiso 1 1 calc R
C29 C 0.40242(17) 0.11612(12) 0.11404(15) 0.0361(5) Uani 1 1 d .
C30 C 0.36086(16) 0.16594(11) 0.05965(13) 0.0321(4) Uani 1 1 d .
H30 H 0.371618 0.223907 0.049480 0.039 Uiso 1 1 calc R
C31 C 0.30372(16) 0.13073(12) 0.02037(14) 0.0327(4) Uani 1 1 d .
H31 H 0.275263 0.166459 -0.016069 0.039 Uiso 1 1 calc R
C32 C 0.4641(2) 0.15331(16) 0.15906(19) 0.0527(6) Uani 1 1 d .
H32A H 0.437639 0.213174 0.168641 0.063 Uiso 1 1 calc R
H32B H 0.451384 0.123510 0.216208 0.063 Uiso 1 1 calc R
C33 C 0.5804(2) 0.1458(3) 0.1061(2) 0.0902(13) Uani 1 1 d .
H33A H 0.592275 0.172095 0.048251 0.135 Uiso 1 1 calc GR
H33B H 0.607752 0.086379 0.101178 0.135 Uiso 1 1 calc GR
H33C H 0.619030 0.174012 0.133483 0.135 Uiso 1 1 calc GR
N10 N 1.11432(12) 0.42524(10) 0.64518(11) 0.0309(4) Uani 1 1 d .
C34 C 1.02875(15) 0.48300(13) 0.67379(14) 0.0324(4) Uani 1 1 d .
H34 H 1.030509 0.523239 0.711167 0.039 Uiso 1 1 calc R
C35 C 0.93783(14) 0.48729(12) 0.65190(13) 0.0299(4) Uani 1 1 d .
H35 H 0.879542 0.529260 0.674535 0.036 Uiso 1 1 calc R
C36 C 0.93260(13) 0.42990(11) 0.59675(12) 0.0247(4) Uani 1 1 d .
C37 C 1.02114(14) 0.36948(11) 0.56616(13) 0.0276(4) Uani 1 1 d .
H37 H 1.021856 0.328658 0.528424 0.033 Uiso 1 1 calc R
C38 C 1.10843(14) 0.37045(11) 0.59229(13) 0.0291(4) Uani 1 1 d .
H38 H 1.167920 0.329138 0.570863 0.035 Uiso 1 1 calc R
C39 C 0.83408(14) 0.43529(12) 0.57187(14) 0.0317(4) Uani 1 1 d .
H39A H 0.768378 0.437656 0.625637 0.038 Uiso 1 1 calc R
H39B H 0.831578 0.488800 0.537756 0.038 Uiso 1 1 calc R
C40 C 0.82855(17) 0.36493(16) 0.52049(16) 0.0430(5) Uani 1 1 d .
H40A H 0.889740 0.364592 0.464663 0.065 Uiso 1 1 calc GR
H40B H 0.760346 0.373332 0.510633 0.065 Uiso 1 1 calc GR
H40C H 0.831973 0.311201 0.552833 0.065 Uiso 1 1 calc GR

loop_
_atom_site_aniso_label
_atom_site_aniso_U_11
_atom_site_aniso_U_22
_atom_site_aniso_U_33
_atom_site_aniso_U_23
_atom_site_aniso_U_13
_atom_site_aniso_U_12
O1 0.0306(6) 0.0177(5) 0.0243(7) -0.0058(5) -0.0090(5) -0.0069(4)
O2 0.0284(6) 0.0140(5) 0.0260(7) -0.0028(4) -0.0094(5) -0.0002(4)
O3 0.0244(5) 0.0152(5) 0.0237(7) -0.0052(4) -0.0117(5) 0.0017(4)
O4 0.0370(7) 0.0147(5) 0.0315(8) -0.0003(5) -0.0113(6) -0.0013(4)
N1 0.0272(7) 0.0161(6) 0.0214(8) -0.0022(5) -0.0082(6) -0.0008(5)
N2 0.0230(6) 0.0147(5) 0.0196(8) -0.0044(5) -0.0056(6) -0.0023(5)
N3 0.0254(6) 0.0141(5) 0.0210(8) -0.0031(5) -0.0050(6) 0.0015(5)
N4 0.0249(6) 0.0144(5) 0.0201(8) -0.0029(5) -0.0049(6) -0.0007(5)
N5 0.0189(6) 0.0125(5) 0.0205(8) -0.0038(5) -0.0086(5) -0.0002(4)
N6 0.0221(6) 0.0257(6) 0.0269(9) -0.0126(6) -0.0142(6) 0.0081(5)
N7 0.0198(6) 0.0143(5) 0.0254(8) -0.0023(5) -0.0115(6) 0.0013(4)
N8 0.0259(7) 0.0486(10) 0.0405(11) -0.0190(8) -0.0173(8) 0.0086(7)
C1 0.0220(7) 0.0196(7) 0.0237(10) -0.0004(6) -0.0081(7) -0.0026(5)
C2 0.0236(7) 0.0154(6) 0.0230(10) -0.0014(6) -0.0105(7) -0.0044(5)
C3 0.0225(7) 0.0119(6) 0.0188(9) -0.0001(6) -0.0078(6) -0.0033(5)
C4 0.0228(7) 0.0180(6) 0.0207(9) -0.0016(6) -0.0078(7) -0.0058(5)
C5 0.0293(8) 0.0175(6) 0.0209(10) -0.0025(6) -0.0100(7) -0.0062(6)
C6 0.0252(7) 0.0117(6) 0.0178(9) -0.0001(6) -0.0079(6) -0.0030(5)
C7 0.0209(7) 0.0131(6) 0.0221(9) -0.0021(6) -0.0043(6) -0.0044(5)
C8 0.0286(8) 0.0177(7) 0.0192(10) -0.0013(6) -0.0042(7) -0.0028(6)
C9 0.0457(11) 0.0230(8) 0.0253(11) 0.0039(7) -0.0095(9) -0.0102(7)
C10 0.0331(9) 0.0306(9) 0.0278(11) -0.0091(8) -0.0032(8) -0.0001(7)
C11 0.0297(8) 0.0141(6) 0.0226(10) -0.0023(6) -0.0083(7) -0.0006(5)
C12 0.0398(10) 0.0235(8) 0.0213(10) -0.0004(7) -0.0109(8) -0.0030(7)
C13 0.0425(10) 0.0301(8) 0.0263(11) -0.0035(8) -0.0200(9) -0.0005(7)
C14 0.0310(8) 0.0235(7) 0.0276(11) -0.0040(7) -0.0155(8) -0.0008(6)
C15 0.0247(7) 0.0148(6) 0.0227(10) -0.0039(6) -0.0099(7) 0.0007(5)
C16 0.0258(7) 0.0143(6) 0.0209(9) -0.0025(6) -0.0103(7) 0.0002(5)
C17 0.0195(7) 0.0173(6) 0.0224(9) -0.0015(6) -0.0102(6) -0.0003(5)
C18 0.0279(8) 0.0257(8) 0.0329(11) 0.0000(7) -0.0163(8) -0.0096(6)
C19 0.0235(8) 0.0287(8) 0.0274(11) -0.0026(7) -0.0114(7) 0.0053(6)
C20 0.0194(6) 0.0133(6) 0.0188(9) 0.0000(6) -0.0078(6) -0.0026(5)
C21 0.0230(7) 0.0138(6) 0.0219(9) -0.0062(6) -0.0097(7) -0.0007(5)
C22 0.0208(7) 0.0157(6) 0.0244(10) -0.0076(6) -0.0114(7) -0.0011(5)
C23 0.0235(7) 0.0212(7) 0.0264(10) -0.0053(6) -0.0132(7) -0.0001(6)
C24 0.0326(9) 0.0308(8) 0.0345(12) -0.0089(8) -0.0215(9) 0.0085(7)
C25 0.0208(8) 0.0482(11) 0.0375(13) -0.0190(9) -0.0081(8) -0.0051(7)
C26 0.0256(8) 0.0259(8) 0.0289(11) -0.0084(7) -0.0084(7) -0.0082(6)
O1A 0.0264(6) 0.0146(5) 0.0258(7) 0.0013(4) -0.0100(5) 0.0002(4)
O2A 0.0271(6) 0.0158(5) 0.0258(7) -0.0028(4) -0.0108(5) -0.0070(4)
O3A 0.0226(5) 0.0173(5) 0.0232(7) 0.0022(4) -0.0107(5) -0.0058(4)
O4A 0.0280(6) 0.0172(5) 0.0270(7) -0.0049(5) -0.0126(5) -0.0061(4)
N1A 0.0263(7) 0.0180(6) 0.0213(8) -0.0018(5) -0.0075(6) -0.0044(5)
N2A 0.0207(6) 0.0136(5) 0.0209(8) 0.0006(5) -0.0082(6) -0.0026(4)
N3A 0.0206(6) 0.0163(5) 0.0202(8) -0.0010(5) -0.0073(6) -0.0054(4)
N4A 0.0196(6) 0.0127(5) 0.0211(8) -0.0019(5) -0.0082(5) -0.0032(4)
N5A 0.0186(6) 0.0120(5) 0.0218(8) 0.0004(5) -0.0098(5) -0.0025(4)
N6A 0.0173(6) 0.0185(6) 0.0238(8) 0.0035(5) -0.0091(6) -0.0064(4)
N7A 0.0175(6) 0.0140(5) 0.0250(8) -0.0021(5) -0.0097(5) -0.0031(4)
N8A 0.0211(6) 0.0335(7) 0.0337(10) -0.0045(7) -0.0123(7) -0.0021(6)
C1A 0.0292(8) 0.0148(6) 0.0219(10) -0.0018(6) -0.0103(7) -0.0002(5)
C2A 0.0230(7) 0.0147(6) 0.0219(9) -0.0035(6) -0.0095(7) -0.0003(5)
C3A 0.0225(7) 0.0127(6) 0.0162(9) -0.0036(5) -0.0091(6) -0.0018(5)
C4A 0.0234(7) 0.0139(6) 0.0222(9) -0.0026(6) -0.0119(7) -0.0010(5)
C5A 0.0218(7) 0.0196(7) 0.0224(10) -0.0034(6) -0.0095(7) -0.0021(5)
C6A 0.0218(7) 0.0137(6) 0.0184(9) -0.0043(6) -0.0091(6) -0.0027(5)
C7A 0.0160(6) 0.0134(6) 0.0218(9) -0.0033(6) -0.0063(6) 0.0006(5)
C8A 0.0212(7) 0.0163(6) 0.0195(9) -0.0021(6) -0.0069(6) -0.0027(5)
C9A 0.0268(8) 0.0234(7) 0.0244(10) -0.0090(7) -0.0088(7) 0.0019(6)
C10A 0.0266(8) 0.0232(7) 0.0269(11) 0.0038(7) -0.0077(7) -0.0065(6)
C11A 0.0220(7) 0.0148(6) 0.0217(9) -0.0015(6) -0.0095(6) -0.0024(5)
C12A 0.0276(8) 0.0265(8) 0.0271(11) -0.0105(7) -0.0130(8) 0.0004(6)
C13A 0.0291(8) 0.0339(9) 0.0367(12) -0.0123(8) -0.0209(8) 0.0005(7)
C14A 0.0224(7) 0.0261(7) 0.0318(11) -0.0063(7) -0.0144(7) -0.0003(6)
C15A 0.0210(7) 0.0144(6) 0.0231(9) -0.0014(6) -0.0107(7) -0.0025(5)
C16A 0.0199(7) 0.0140(6) 0.0224(9) -0.0023(6) -0.0106(6) -0.0021(5)
C17A 0.0153(6) 0.0154(6) 0.0233(9) -0.0011(6) -0.0094(6) -0.0011(5)
C18A 0.0242(7) 0.0158(6) 0.0277(10) -0.0033(6) -0.0129(7) 0.0027(5)
C19A 0.0184(7) 0.0258(7) 0.0284(10) 0.0011(7) -0.0090(7) -0.0051(6)
C20A 0.0167(6) 0.0138(6) 0.0187(9) -0.0037(6) -0.0060(6) -0.0006(5)
C21A 0.0210(7) 0.0116(6) 0.0210(9) 0.0005(6) -0.0103(6) -0.0028(5)
C22A 0.0199(7) 0.0125(6) 0.0241(9) -0.0013(6) -0.0111(6) -0.0014(5)
C23A 0.0224(7) 0.0164(6) 0.0266(10) -0.0050(6) -0.0103(7) 0.0003(5)
C24A 0.0211(7) 0.0245(7) 0.0298(11) -0.0061(7) -0.0082(7) 0.0022(6)
C25A 0.0231(8) 0.0335(8) 0.0310(11) -0.0073(8) -0.0138(8) -0.0054(6)
C26A 0.0220(7) 0.0228(7) 0.0275(10) -0.0046(7) -0.0105(7) -0.0038(6)
N9 0.0324(8) 0.0356(8) 0.0381(10) -0.0026(7) -0.0172(7) -0.0120(6)
C27 0.0315(9) 0.0220(8) 0.0458(13) -0.0083(8) -0.0155(9) -0.0037(6)
C28 0.0423(10) 0.0241(8) 0.0535(14) -0.0010(8) -0.0310(10) -0.0001(7)
C29 0.0442(11) 0.0322(9) 0.0445(13) -0.0013(9) -0.0284(10) -0.0120(8)
C30 0.0428(10) 0.0264(8) 0.0328(12) 0.0021(8) -0.0180(9) -0.0141(7)
C31 0.0364(9) 0.0341(9) 0.0331(12) 0.0072(8) -0.0182(9) -0.0133(7)
C32 0.0612(15) 0.0507(13) 0.0659(18) -0.0051(12) -0.0429(14) -0.0134(11)
C33 0.0399(14) 0.147(3) 0.092(3) -0.082(3) -0.0177(16) -0.0024(17)
N10 0.0240(7) 0.0368(8) 0.0342(10) 0.0043(7) -0.0149(7) -0.0033(6)
C34 0.0272(8) 0.0388(10) 0.0344(12) -0.0031(8) -0.0150(8) -0.0021(7)
C35 0.0242(8) 0.0339(9) 0.0335(12) -0.0037(8) -0.0137(8) 0.0020(7)
C36 0.0215(7) 0.0277(8) 0.0257(10) 0.0056(7) -0.0105(7) -0.0052(6)
C37 0.0272(8) 0.0266(8) 0.0292(11) 0.0029(7) -0.0116(8) -0.0033(6)
C38 0.0231(8) 0.0304(8) 0.0320(11) 0.0047(8) -0.0108(8) 0.0006(6)
C39 0.0253(8) 0.0364(9) 0.0392(12) 0.0016(8) -0.0186(8) -0.0046(7)
C40 0.0301(9) 0.0628(14) 0.0415(14) -0.0170(11) -0.0158(9) -0.0052(9)

loop_
_atom_type_symbol
_atom_type_description
_atom_type_scat_dispersion_real
_atom_type_scat_dispersion_imag
_atom_type_scat_source
C C 0.0030 0.0010 'International Tables Vol C Tables 4.2.6.8 and 6.1.1.4'
H H 0.0000 0.0000 'International Tables Vol C Tables 4.2.6.8 and 6.1.1.4'
N N 0.0060 0.0030 'International Tables Vol C Tables 4.2.6.8 and 6.1.1.4'
O O 0.0110 0.0060 'International Tables Vol C Tables 4.2.6.8 and 6.1.1.4'

loop_
_geom_angle_atom_site_label_1
_geom_angle_atom_site_label_2
_geom_angle_atom_site_label_3
_geom_angle
C5 N1 C1 116.80(15)
N3 N2 H2 113.5
C6 N2 H2 125.9
C6 N2 N3 119.36(13)
N2 N3 H3 112.5
C7 N3 N2 117.31(12)
C7 N3 H3 118.6
C7 N4 H4 112.0
C7 N4 C8 125.55(13)
C8 N4 H4 118.2
C17 N5 H5 115.7
C20 N5 H5 113.7
C20 N5 C17 123.35(13)
N7 N6 H6 114.5
C20 N6 H6 123.0
C20 N6 N7 119.31(13)
N6 N7 H7 118.7
C21 N7 N6 119.57(13)
C21 N7 H7 121.6
C25 N8 C24 116.42(15)
N1 C1 H1 118.2
N1 C1 C2 123.69(14)
C2 C1 H1 118.2
C1 C2 H2A 120.6
C1 C2 C3 118.75(15)
C3 C2 H2A 120.6
C2 C3 C4 118.41(15)
C2 C3 C6 117.35(14)
C4 C3 C6 124.17(14)
C3 C4 H4A 120.7
C5 C4 C3 118.56(14)
C5 C4 H4A 120.7
N1 C5 C4 123.79(15)
N1 C5 H5A 118.1
C4 C5 H5A 118.1
O1 C6 N2 122.56(15)
O1 C6 C3 121.15(14)
N2 C6 C3 116.27(13)
O2 C7 N3 122.83(15)
O2 C7 N4 125.10(16)
N4 C7 N3 111.95(13)
N4 C8 C9 109.98(14)
N4 C8 C10 104.91(14)
N4 C8 C11 111.56(14)
C9 C8 C11 112.36(14)
C10 C8 C9 108.72(15)
C10 C8 C11 109.00(14)
C8 C9 H9A 109.5
C8 C9 H9B 109.5
C8 C9 H9C 109.5
H9A C9 H9B 109.5
H9A C9 H9C 109.5
H9B C9 H9C 109.5
C8 C10 H10A 109.5
C8 C10 H10B 109.5
C8 C10 H10C 109.5
H10A C10 H10B 109.5
H10A C10 H10C 109.5
H10B C10 H10C 109.5
C12 C11 C8 120.90(16)
C16 C11 C8 121.14(15)
C16 C11 C12 117.86(15)
C11 C12 H12 119.9
C13 C12 C11 120.22(17)
C13 C12 H12 119.9
C12 C13 H13 119.4
C14 C13 C12 121.15(17)
C14 C13 H13 119.4
C13 C14 H14 119.9
C13 C14 C15 120.10(16)
C15 C14 H14 119.9
C14 C15 C17 120.63(14)
C16 C15 C14 117.85(16)
C16 C15 C17 121.27(15)
C11 C16 C15 122.78(16)
C11 C16 H16 118.6
C15 C16 H16 118.6
N5 C17 C15 111.55(12)
N5 C17 C18 109.79(12)
N5 C17 C19 104.73(13)
C15 C17 C18 113.07(14)
C15 C17 C19 108.22(12)
C19 C17 C18 109.10(13)
C17 C18 H18A 109.5
C17 C18 H18B 109.5
C17 C18 H18C 109.5
H18A C18 H18B 109.5
H18A C18 H18C 109.5
H18B C18 H18C 109.5
C17 C19 H19A 109.5
C17 C19 H19B 109.5
C17 C19 H19C 109.5
H19A C19 H19B 109.5
H19A C19 H19C 109.5
H19B C19 H19C 109.5
O3 C20 N5 124.36(14)
O3 C20 N6 123.03(13)
N5 C20 N6 112.60(13)
O4 C21 N7 123.51(14)
O4 C21 C22 120.52(14)
N7 C21 C22 115.96(13)
C23 C22 C21 124.20(15)
C23 C22 C26 118.15(14)
C26 C22 C21 117.65(14)
C22 C23 H23 120.8
C22 C23 C24 118.44(16)
C24 C23 H23 120.8
N8 C24 C23 124.25(17)
N8 C24 H24 117.9
C23 C24 H24 117.9
N8 C25 H25 117.8
N8 C25 C26 124.30(18)
C26 C25 H25 117.8
C22 C26 H26 120.8
C25 C26 C22 118.44(17)
C25 C26 H26 120.8
C5A N1A C1A 117.22(14)
N3A N2A H2AA 115.0
C6A N2A H2AA 125.3
C6A N2A N3A 118.77(12)
N2A N3A H3A 112.0
C7A N3A N2A 115.58(12)
C7A N3A H3A 116.6
C7A N4A H4AA 111.4
C7A N4A C8A 123.13(12)
C8A N4A H4AA 116.6
C17A N5A H5AA 112.5
C20A N5A H5AA 111.8
C20A N5A C17A 127.20(13)
N7A N6A H6A 114.3
C20A N6A H6A 118.0
C20A N6A N7A 117.87(13)
N6A N7A H7A 117.0
C21A N7A N6A 119.61(13)
C21A N7A H7A 122.9
C24A N8A C25A 116.80(15)
N1A C1A H1A 117.9
N1A C1A C2A 124.13(14)
C2A C1A H1A 117.9
C1A C2A H2AB 120.9
C1A C2A C3A 118.12(14)
C3A C2A H2AB 120.9
C2A C3A C6A 124.49(13)
C4A C3A C2A 117.97(14)
C4A C3A C6A 117.53(13)
C3A C4A H4AB 120.2
C5A C4A C3A 119.50(13)
C5A C4A H4AB 120.2
N1A C5A C4A 123.05(14)
N1A C5A H5AB 118.5
C4A C5A H5AB 118.5
O1A C6A N2A 122.32(14)
O1A C6A C3A 120.56(13)
N2A C6A C3A 117.11(12)
O2A C7A N3A 122.07(14)
O2A C7A N4A 124.43(15)
N4A C7A N3A 113.33(13)
N4A C8A C9A 110.34(12)
N4A C8A C10A 104.65(12)
N4A C8A C11A 109.66(13)
C9A C8A C10A 109.61(14)
C9A C8A C11A 113.45(13)
C11A C8A C10A 108.76(12)
C8A C9A H9AA 109.5
C8A C9A H9AB 109.5
C8A C9A H9AC 109.5
H9AA C9A H9AB 109.5
H9AA C9A H9AC 109.5
H9AB C9A H9AC 109.5
C8A C10A H10D 109.5
C8A C10A H10E 109.5
C8A C10A H10F 109.5
H10D C10A H10E 109.5
H10D C10A H10F 109.5
H10E C10A H10F 109.5
C12A C11A C8A 122.44(15)
C12A C11A C16A 118.63(14)
C16A C11A C8A 118.90(13)
C11A C12A H12A 120.2
C11A C12A C13A 119.70(17)
C13A C12A H12A 120.2
C12A C13A H13A 119.5
C14A C13A C12A 120.94(16)
C14A C13A H13A 119.5
C13A C14A H14A 119.8
C13A C14A C15A 120.39(15)
C15A C14A H14A 119.8
C14A C15A C17A 119.84(13)
C16A C15A C14A 117.89(15)
C16A C15A C17A 122.25(13)
C11A C16A H16A 118.8
C15A C16A C11A 122.44(14)
C15A C16A H16A 118.8
N5A C17A C15A 111.75(11)
N5A C17A C18A 111.15(12)
N5A C17A C19A 104.41(13)
C15A C17A C18A 111.03(13)
C15A C17A C19A 109.34(12)
C18A C17A C19A 108.92(12)
C17A C18A H18D 109.5
C17A C18A H18E 109.5
C17A C18A H18F 109.5
H18D C18A H18E 109.5
H18D C18A H18F 109.5
H18E C18A H18F 109.5
C17A C19A H19D 109.5
C17A C19A H19E 109.5
C17A C19A H19F 109.5
H19D C19A H19E 109.5
H19D C19A H19F 109.5
H19E C19A H19F 109.5
O3A C20A N5A 125.89(14)
O3A C20A N6A 122.02(13)
N5A C20A N6A 111.98(13)
O4A C21A N7A 122.75(14)
O4A C21A C22A 120.96(14)
N7A C21A C22A 116.30(13)
C23A C22A C21A 116.98(14)
C23A C22A C26A 118.54(14)
C26A C22A C21A 124.48(15)
C22A C23A H23A 120.7
C22A C23A C24A 118.60(16)
C24A C23A H23A 120.7
N8A C24A C23A 123.89(17)
N8A C24A H24A 118.1
C23A C24A H24A 118.1
N8A C25A H25A 118.0
N8A C25A C26A 124.01(17)
C26A C25A H25A 118.0
C22A C26A C25A 118.16(17)
C22A C26A H26A 120.9
C25A C26A H26A 120.9
C27 N9 C31 115.56(16)
N9 C27 H27 118.0
N9 C27 C28 124.09(17)
C28 C27 H27 118.0
C27 C28 H28 120.3
C27 C28 C29 119.47(17)
C29 C28 H28 120.3
C28 C29 C32 122.52(19)
C30 C29 C28 116.89(17)
C30 C29 C32 120.59(18)
C29 C30 H30 120.3
C31 C30 C29 119.42(17)
C31 C30 H30 120.3
N9 C31 C30 124.53(18)
N9 C31 H31 117.7
C30 C31 H31 117.7
C29 C32 H32A 109.7
C29 C32 H32B 109.7
H32A C32 H32B 108.2
C33 C32 C29 110.0(2)
C33 C32 H32A 109.7
C33 C32 H32B 109.7
C32 C33 H33A 109.5
C32 C33 H33B 109.5
C32 C33 H33C 109.5
H33A C33 H33B 109.5
H33A C33 H33C 109.5
H33B C33 H33C 109.5
C38 N10 C34 115.83(15)
N10 C34 H34 118.0
N10 C34 C35 123.90(19)
C35 C34 H34 118.0
C34 C35 H35 120.1
C36 C35 C34 119.77(17)
C36 C35 H35 120.1
C35 C36 C37 117.08(15)
C35 C36 C39 119.79(16)
C37 C36 C39 123.13(17)
C36 C37 H37 120.7
C38 C37 C36 118.65(18)
C38 C37 H37 120.7
N10 C38 C37 124.78(17)
N10 C38 H38 117.6
C37 C38 H38 117.6
C36 C39 H39A 108.2
C36 C39 H39B 108.2
H39A C39 H39B 107.3
C40 C39 C36 116.48(16)
C40 C39 H39A 108.2
C40 C39 H39B 108.2
C39 C40 H40A 109.5
C39 C40 H40B 109.5
C39 C40 H40C 109.5
H40A C40 H40B 109.5
H40A C40 H40C 109.5
H40B C40 H40C 109.5

loop_
_geom_bond_atom_site_label_1
_geom_bond_atom_site_label_2
_geom_bond_distance
O1 C6 1.2354(19)
O2 C7 1.2357(18)
O3 C20 1.2403(19)
O4 C21 1.2364(19)
N1 C1 1.351(2)
N1 C5 1.350(2)
N2 H2 0.8887
N2 N3 1.400(2)
N2 C6 1.3590(19)
N3 H3 0.8437
N3 C7 1.392(2)
N4 H4 0.8955
N4 C7 1.366(2)
N4 C8 1.478(2)
N5 H5 0.8897
N5 C17 1.4822(19)
N5 C20 1.3670(18)
N6 H6 0.9182
N6 N7 1.3905(17)
N6 C20 1.378(2)
N7 H7 0.8260
N7 C21 1.352(2)
N8 C24 1.341(3)
N8 C25 1.336(3)
C1 H1 0.9500
C1 C2 1.387(2)
C2 H2A 0.9500
C2 C3 1.398(2)
C3 C4 1.401(2)
C3 C6 1.507(2)
C4 H4A 0.9500
C4 C5 1.388(2)
C5 H5A 0.9500
C8 C9 1.543(2)
C8 C10 1.541(2)
C8 C11 1.547(2)
C9 H9A 0.9800
C9 H9B 0.9800
C9 H9C 0.9800
C10 H10A 0.9800
C10 H10B 0.9800
C10 H10C 0.9800
C11 C12 1.402(3)
C11 C16 1.397(2)
C12 H12 0.9500
C12 C13 1.392(3)
C13 H13 0.9500
C13 C14 1.388(3)
C14 H14 0.9500
C14 C15 1.405(2)
C15 C16 1.403(2)
C15 C17 1.540(2)
C16 H16 0.9500
C17 C18 1.544(2)
C17 C19 1.543(2)
C18 H18A 0.9800
C18 H18B 0.9800
C18 H18C 0.9800
C19 H19A 0.9800
C19 H19B 0.9800
C19 H19C 0.9800
C21 C22 1.512(2)
C22 C23 1.392(2)
C22 C26 1.402(2)
C23 H23 0.9500
C23 C24 1.400(2)
C24 H24 0.9500
C25 H25 0.9500
C25 C26 1.396(3)
C26 H26 0.9500
O1A C6A 1.2324(17)
O2A C7A 1.2433(18)
O3A C20A 1.2351(18)
O4A C21A 1.2360(19)
N1A C1A 1.345(2)
N1A C5A 1.343(2)
N2A H2AA 0.8929
N2A N3A 1.4034(18)
N2A C6A 1.3541(19)
N3A H3A 0.9114
N3A C7A 1.395(2)
N4A H4AA 0.9467
N4A C7A 1.3601(19)
N4A C8A 1.486(2)
N5A H5AA 0.8314
N5A C17A 1.4822(19)
N5A C20A 1.3688(18)
N6A H6A 0.8391
N6A N7A 1.3993(16)
N6A C20A 1.388(2)
N7A H7A 0.9244
N7A C21A 1.351(2)
N8A C24A 1.341(2)
N8A C25A 1.343(3)
C1A H1A 0.9500
C1A C2A 1.391(2)
C2A H2AB 0.9500
C2A C3A 1.404(2)
C3A C4A 1.398(2)
C3A C6A 1.505(2)
C4A H4AB 0.9500
C4A C5A 1.387(2)
C5A H5AB 0.9500
C8A C9A 1.535(2)
C8A C10A 1.545(2)
C8A C11A 1.544(2)
C9A H9AA 0.9800
C9A H9AB 0.9800
C9A H9AC 0.9800
C10A H10D 0.9800
C10A H10E 0.9800
C10A H10F 0.9800
C11A C12A 1.398(2)
C11A C16A 1.402(2)
C12A H12A 0.9500
C12A C13A 1.405(2)
C13A H13A 0.9500
C13A C14A 1.388(3)
C14A H14A 0.9500
C14A C15A 1.408(2)
C15A C16A 1.400(2)
C15A C17A 1.537(2)
C16A H16A 0.9500
C17A C18A 1.538(2)
C17A C19A 1.543(2)
C18A H18D 0.9800
C18A H18E 0.9800
C18A H18F 0.9800
C19A H19D 0.9800
C19A H19E 0.9800
C19A H19F 0.9800
C21A C22A 1.512(2)
C22A C23A 1.393(2)
C22A C26A 1.400(2)
C23A H23A 0.9500
C23A C24A 1.399(2)
C24A H24A 0.9500
C25A H25A 0.9500
C25A C26A 1.401(2)
C26A H26A 0.9500
N9 C27 1.339(3)
N9 C31 1.349(2)
C27 H27 0.9500
C27 C28 1.381(3)
C28 H28 0.9500
C28 C29 1.402(3)
C29 C30 1.384(3)
C29 C32 1.512(3)
C30 H30 0.9500
C30 C31 1.378(3)
C31 H31 0.9500
C32 H32A 0.9900
C32 H32B 0.9900
C32 C33 1.467(4)
C33 H33A 0.9800
C33 H33B 0.9800
C33 H33C 0.9800
N10 C34 1.346(2)
N10 C38 1.336(3)
C34 H34 0.9500
C34 C35 1.392(2)
C35 H35 0.9500
C35 C36 1.391(3)
C36 C37 1.401(2)
C36 C39 1.519(2)
C37 H37 0.9500
C37 C38 1.398(2)
C38 H38 0.9500
C39 H39A 0.9900
C39 H39B 0.9900
C39 C40 1.510(3)
C40 H40A 0.9800
C40 H40B 0.9800
C40 H40C 0.9800

loop_
_geom_hbond_atom_site_label_D
_geom_hbond_atom_site_label_H
_geom_hbond_atom_site_label_A
_geom_hbond_distance_DH
_geom_hbond_distance_HA
_geom_hbond_distance_DA
_geom_hbond_angle_DHA
_geom_hbond_site_symmetry_A
_geom_hbond_publ_flag
N2 H2 O3A 0.89 1.96 2.8405(17) 171.9 2_656 yes
N3 H3 O4 0.84 2.19 2.9788(17) 155.7 . yes
N4 H4 O4 0.90 2.24 3.0933(18) 158.5 . yes
N5 H5 O1 0.89 2.03 2.8647(16) 155.1 . yes
N6 H6 N1 0.92 1.99 2.909(2) 178.2 2_755 yes
N7 H7 O2A 0.83 2.05 2.8580(17) 167.7 2_666 yes
N2A H2AA O3 0.89 1.91 2.8001(16) 172.3 2_666 yes
N3A H3A O4A 0.91 2.22 3.0313(16) 148.2 . yes
N4A H4AA O4A 0.95 1.98 2.8948(17) 162.3 . yes
N5A H5AA O1A 0.83 2.08 2.8719(15) 160.4 . yes
N6A H6A N1A 0.84 2.15 2.9365(19) 156.1 2_666 yes
N7A H7A O2 0.92 1.94 2.8270(18) 161.0 2_656 yes

loop_
_geom_torsion_atom_site_label_1
_geom_torsion_atom_site_label_2
_geom_torsion_atom_site_label_3
_geom_torsion_atom_site_label_4
_geom_torsion
N2 N3 C7 O2 -16.7(2)
N3 N2 C6 O1 -2.9(2)
N4 C7 N3 N2 166.95(12)
N5 C20 N6 N7 178.84(13)
N6 N7 C21 O4 2.1(2)
N7 N6 C20 O3 -1.1(2)
C2 C3 C6 O1 5.8(2)
C2 C3 C6 N2 -175.69(13)
C3 C6 N2 N3 178.57(12)
C4 C3 C6 O1 -171.26(14)
C4 C3 C6 N2 7.3(2)
C6 N2 N3 C7 -63.95(18)
C8 N4 C7 O2 15.8(2)
C8 N4 C7 N3 -168.01(13)
C9 C8 N4 C7 -57.0(2)
C9 C8 C11 C12 -48.1(2)
C9 C8 C11 C16 135.56(16)
C10 C8 N4 C7 -173.76(14)
C10 C8 C11 C12 72.44(19)
C10 C8 C11 C16 -103.86(18)
C11 C8 N4 C7 68.37(18)
C12 C11 C8 N4 -172.18(14)
C14 C15 C17 N5 -170.36(13)
C14 C15 C17 C18 -46.03(19)
C14 C15 C17 C19 74.95(18)
C15 C17 N5 C20 61.65(17)
C16 C11 C8 N4 11.5(2)
C16 C15 C17 N5 15.52(19)
C16 C15 C17 C18 139.85(14)
C16 C15 C17 C19 -99.17(16)
C17 N5 C20 O3 12.9(2)
C17 N5 C20 N6 -167.04(13)
C18 C17 N5 C20 -64.50(18)
C19 C17 N5 C20 178.48(13)
C20 N6 N7 C21 -95.63(18)
C22 C21 N7 N6 -176.85(13)
C23 C22 C21 O4 -167.19(16)
C23 C22 C21 N7 11.8(2)
C26 C22 C21 O4 12.2(2)
C26 C22 C21 N7 -168.78(15)
N2A N3A C7A O2A 23.1(2)
N3A N2A C6A O1A 1.6(2)
N4A C7A N3A N2A -161.52(12)
N5A C20A N6A N7A -157.36(13)
N6A N7A C21A O4A -2.7(2)
N7A N6A C20A O3A 26.2(2)
C2A C3A C6A O1A 175.94(15)
C2A C3A C6A N2A -3.0(2)
C3A C6A N2A N3A -179.57(13)
C4A C3A C6A O1A -2.4(2)
C4A C3A C6A N2A 178.72(14)
C6A N2A N3A C7A 69.99(17)
C8A N4A C7A O2A -22.9(2)
C8A N4A C7A N3A 161.82(13)
C9A C8A N4A C7A 67.37(18)
C9A C8A C11A C12A 20.8(2)
C9A C8A C11A C16A -161.08(14)
C10A C8A N4A C7A -174.80(14)
C10A C8A C11A C12A -101.44(18)
C10A C8A C11A C16A 76.67(18)
C11A C8A N4A C7A -58.30(17)
C12A C11A C8A N4A 144.68(15)
C14A C15A C17A N5A -169.19(13)
C14A C15A C17A C18A 66.09(18)
C14A C15A C17A C19A -54.11(18)
C15A C17A N5A C20A -79.71(17)
C16A C11A C8A N4A -37.22(17)
C16A C15A C17A N5A 9.20(19)
C16A C15A C17A C18A -115.52(15)
C16A C15A C17A C19A 124.28(15)
C17A N5A C20A O3A -3.0(2)
C17A N5A C20A N6A -179.29(13)
C18A C17A N5A C20A 44.9(2)
C19A C17A N5A C20A 162.21(14)
C20A N6A N7A C21A 67.61(17)
C22A C21A N7A N6A 177.64(12)
C23A C22A C21A O4A -14.3(2)
C23A C22A C21A N7A 165.36(13)
C26A C22A C21A O4A 165.51(15)
C26A C22A C21A N7A -14.8(2)
C28 C29 C32 C33 87.0(3)
C30 C29 C32 C33 -91.8(3)
C35 C36 C39 C40 -173.06(18)
C37 C36 C39 C40 7.5(3)
